data_7234643
loop_
_publ_author_name
'Chiara Botta'
'Sara Benedini'
'Lucia Carlucci'
'Alessandra Forni'
'Daniele Marinotto'
'Andrea Nitti'
'Dario Pasini'
'Stefania Righetto'
'Elena Cariati'

_publ_section_title
;
 Polymorphism-dependent aggregation induced emission of a push-pull dye
 and its multi-stimuli responsive behavior
;
_journal_name_full 'Journal of Materials Chemistry C'
_journal_page_first 2979
_journal_page_last 2989
_journal_paper_doi 10.1039/C5TC03352G
_journal_volume 4
_journal_year 2016
_chemical_formula_moiety 'C20 H20 N4'
_chemical_formula_sum 'C20 H20 N4'
_chemical_formula_weight 316.40
_chemical_name_common 2-(bis(4-dimethylaminophenyl)methylene)malonitrile
_chemical_name_systematic
; 
1,1-Dicyano-2,2-bis(4-dimethylaminophenyl)ethylene
;
_space_group_IT_number 15
_space_group_name_Hall '-C 2yc'
_space_group_name_H-M_alt 'C 1 2/c 1'
_symmetry_cell_setting monoclinic
_symmetry_space_group_name_H-M 'C 1 2/c 1'
_atom_sites_solution_hydrogens geom
_atom_sites_solution_primary direct
_atom_sites_solution_secondary difmap
_cell_angle_alpha 90.00
_cell_angle_beta 97.4980(10)
_cell_angle_gamma 90.00
_cell_formula_units_Z 4
_cell_length_a 11.9266(11)
_cell_length_b 9.3889(8)
_cell_length_c 15.6279(14)
_cell_measurement_reflns_used 2933
_cell_measurement_temperature 296(2)
_cell_measurement_theta_max 24.16
_cell_measurement_theta_min 2.63
_cell_volume 1735.0(3)
_computing_cell_refinement 'SAINT (Bruker, 1997)'
_computing_data_collection 'SMART (Bruker, 1997)'
_computing_data_reduction SAINT
_computing_molecular_graphics 'ORTEP III ( Burnett&Johnson, 1996)'
_computing_publication_material 'SHELXL-97,PARST (Nardelli, 1995)'
_computing_structure_refinement 'SHELXL-97 (Sheldrick, 1997)'
_computing_structure_solution 'SHELXS-97 (Sheldrick, 1990)'
_diffrn_ambient_temperature 296(2)
_diffrn_measured_fraction_theta_full 1.000
_diffrn_measured_fraction_theta_max 1.000
_diffrn_measurement_device_type 'Bruker Apex II CCD area detector'
_diffrn_radiation_monochromator graphite
_diffrn_radiation_source 'fine-focus sealed tube'
_diffrn_radiation_type MoK\a
_diffrn_radiation_wavelength 0.71073
_diffrn_reflns_av_R_equivalents 0.0249
_diffrn_reflns_av_sigmaI/netI 0.0145
_diffrn_reflns_limit_h_max 15
_diffrn_reflns_limit_h_min -15
_diffrn_reflns_limit_k_max 12
_diffrn_reflns_limit_k_min -12
_diffrn_reflns_limit_l_max 20
_diffrn_reflns_limit_l_min -20
_diffrn_reflns_number 14369
_diffrn_reflns_theta_full 27.93
_diffrn_reflns_theta_max 27.93
_diffrn_reflns_theta_min 2.63
_diffrn_standards_decay_% 0
_exptl_absorpt_coefficient_mu 0.074
_exptl_absorpt_correction_T_max 0.746
_exptl_absorpt_correction_T_min 0.713
_exptl_absorpt_correction_type multi-scan
_exptl_absorpt_process_details 'SADABS, Bruker, 1997'
_exptl_crystal_colour orange
_exptl_crystal_density_diffrn 1.211
_exptl_crystal_density_method 'not measured'
_exptl_crystal_description prism
_exptl_crystal_F_000 672
_exptl_crystal_preparation Luminescent
_exptl_crystal_recrystallization_method 'Re-crystallisation from solvent: dichloromethane/hexane'
_exptl_crystal_size_max 0.30
_exptl_crystal_size_mid 0.20
_exptl_crystal_size_min 0.12
_refine_diff_density_max 0.168
_refine_diff_density_min -0.154
_refine_diff_density_rms 0.030
_refine_ls_extinction_method none
_refine_ls_goodness_of_fit_ref 1.017
_refine_ls_hydrogen_treatment noref
_refine_ls_matrix_type full
_refine_ls_number_parameters 112
_refine_ls_number_reflns 2074
_refine_ls_number_restraints 0
_refine_ls_restrained_S_all 1.017
_refine_ls_R_factor_all 0.0620
_refine_ls_R_factor_gt 0.0428
_refine_ls_shift/su_max 0.000
_refine_ls_shift/su_mean 0.000
_refine_ls_structure_factor_coef Fsqd
_refine_ls_weighting_details 'w=1/[\s^2^(Fo^2^)+(0.0525P)^2^+0.6728P] where P=(Fo^2^+2Fc^2^)/3'
_refine_ls_weighting_scheme calc
_refine_ls_wR_factor_gt 0.1112
_refine_ls_wR_factor_ref 0.1242
_reflns_number_gt 1498
_reflns_number_total 2074
_reflns_threshold_expression >2sigma(I)
_cod_data_source_file J-Mater-Chem-C-2016-4-2979.cif
_cod_data_source_block A
_cod_original_sg_symbol_H-M 'C 2/c'
_cod_database_code 7234643

loop_
_symmetry_equiv_pos_as_xyz
'x, y, z'
'-x, y, -z+1/2'
'x+1/2, y+1/2, z'
'-x+1/2, y+1/2, -z+1/2'
'-x, -y, -z'
'x, -y, z-1/2'
'-x+1/2, -y+1/2, -z'
'x+1/2, -y+1/2, z-1/2'

loop_
_atom_site_label
_atom_site_type_symbol
_atom_site_fract_x
_atom_site_fract_y
_atom_site_fract_z
_atom_site_U_iso_or_equiv
_atom_site_adp_type
_atom_site_occupancy
_atom_site_symmetry_multiplicity
_atom_site_calc_flag
_atom_site_refinement_flags
_atom_site_disorder_assembly
_atom_site_disorder_group
N1 N 0.62983(13) -0.18499(15) 0.66857(9) 0.0722(4) Uani 1 1 d . . .
N2 N 0.66058(11) 0.43494(13) 0.48273(9) 0.0623(4) Uani 1 1 d . . .
C1 C 0.57165(13) -0.11385(15) 0.70291(9) 0.0535(4) Uani 1 1 d . . .
C2 C 0.5000 -0.0310(2) 0.7500 0.0497(4) Uani 1 2 d S . .
C3 C 0.5000 0.1167(2) 0.7500 0.0476(4) Uani 1 2 d S . .
C4 C 0.54503(11) 0.19580(14) 0.68167(8) 0.0475(3) Uani 1 1 d . . .
C5 C 0.52956(12) 0.14996(14) 0.59563(8) 0.0522(3) Uani 1 1 d . . .
H5 H 0.4934 0.0635 0.5823 0.063 Uiso 1 1 calc R . .
C6 C 0.56572(12) 0.22797(15) 0.53062(9) 0.0534(4) Uani 1 1 d . . .
H6 H 0.5521 0.1944 0.4742 0.064 Uiso 1 1 calc R . .
C7 C 0.62321(11) 0.35833(14) 0.54733(9) 0.0493(3) Uani 1 1 d . . .
C8 C 0.63999(12) 0.40423(15) 0.63390(10) 0.0573(4) Uani 1 1 d . . .
H8 H 0.6779 0.4894 0.6478 0.069 Uiso 1 1 calc R . .
C9 C 0.60143(12) 0.32559(15) 0.69797(9) 0.0553(4) Uani 1 1 d . . .
H9 H 0.6132 0.3597 0.7543 0.066 Uiso 1 1 calc R . .
C10 C 0.64385(15) 0.38654(19) 0.39407(10) 0.0692(5) Uani 1 1 d . . .
H10A H 0.6634 0.2875 0.3920 0.104 Uiso 1 1 calc R . .
H10B H 0.6910 0.4408 0.3609 0.104 Uiso 1 1 calc R . .
H10C H 0.5660 0.3992 0.3706 0.104 Uiso 1 1 calc R . .
C11 C 0.71142(17) 0.57401(18) 0.49893(14) 0.0823(6) Uani 1 1 d . . .
H11A H 0.6594 0.6354 0.5231 0.123 Uiso 1 1 calc R . .
H11B H 0.7290 0.6138 0.4457 0.123 Uiso 1 1 calc R . .
H11C H 0.7795 0.5650 0.5387 0.123 Uiso 1 1 calc R . .

loop_
_atom_site_aniso_label
_atom_site_aniso_U_11
_atom_site_aniso_U_22
_atom_site_aniso_U_33
_atom_site_aniso_U_23
_atom_site_aniso_U_13
_atom_site_aniso_U_12
N1 0.0860(10) 0.0675(9) 0.0662(8) -0.0089(7) 0.0215(7) 0.0056(7)
N2 0.0724(8) 0.0485(7) 0.0703(8) 0.0058(6) 0.0256(6) -0.0051(6)
C1 0.0658(9) 0.0491(8) 0.0456(7) -0.0026(6) 0.0078(6) -0.0032(7)
C2 0.0592(11) 0.0483(10) 0.0419(9) 0.000 0.0082(8) 0.000
C3 0.0506(10) 0.0483(10) 0.0429(9) 0.000 0.0021(7) 0.000
C4 0.0522(7) 0.0449(7) 0.0454(7) -0.0017(5) 0.0061(5) -0.0027(6)
C5 0.0636(8) 0.0447(7) 0.0466(7) 0.0001(6) 0.0013(6) -0.0109(6)
C6 0.0659(9) 0.0493(8) 0.0442(7) 0.0002(6) 0.0035(6) -0.0062(6)
C7 0.0481(7) 0.0422(7) 0.0593(8) 0.0020(6) 0.0131(6) 0.0030(6)
C8 0.0608(8) 0.0452(7) 0.0687(9) -0.0114(6) 0.0181(7) -0.0117(6)
C9 0.0620(9) 0.0522(8) 0.0531(8) -0.0133(6) 0.0130(6) -0.0071(6)
C10 0.0761(11) 0.0708(10) 0.0622(9) 0.0180(8) 0.0149(8) 0.0015(8)
C11 0.0922(13) 0.0527(9) 0.1109(15) 0.0015(9) 0.0468(12) -0.0144(9)

loop_
_atom_type_symbol
_atom_type_description
_atom_type_scat_dispersion_real
_atom_type_scat_dispersion_imag
_atom_type_scat_source
C C 0.0033 0.0016 'International Tables Vol C Tables 4.2.6.8 and 6.1.1.4'
H H 0.0000 0.0000 'International Tables Vol C Tables 4.2.6.8 and 6.1.1.4'
N N 0.0061 0.0033 'International Tables Vol C Tables 4.2.6.8 and 6.1.1.4'

loop_
_geom_angle_atom_site_label_1
_geom_angle_atom_site_label_2
_geom_angle_atom_site_label_3
_geom_angle
_geom_angle_site_symmetry_1
_geom_angle_site_symmetry_3
C7 N2 C10 121.78(13) . .
C7 N2 C11 121.14(14) . .
C10 N2 C11 116.92(13) . .
N1 C1 C2 176.54(15) . .
C3 C2 C1 122.98(8) . .
C3 C2 C1 122.98(8) . 2_656
C1 C2 C1 114.04(17) . 2_656
C2 C3 C4 120.58(8) . 2_656
C2 C3 C4 120.58(8) . .
C4 C3 C4 118.83(16) 2_656 .
C9 C4 C5 116.25(12) . .
C9 C4 C3 121.60(12) . .
C5 C4 C3 122.08(12) . .
C6 C5 C4 122.27(13) . .
C5 C6 C7 121.34(13) . .
N2 C7 C8 122.09(13) . .
N2 C7 C6 121.30(13) . .
C8 C7 C6 116.61(12) . .
C9 C8 C7 121.15(13) . .
C8 C9 C4 122.36(13) . .

loop_
_geom_bond_atom_site_label_1
_geom_bond_atom_site_label_2
_geom_bond_distance
_geom_bond_site_symmetry_2
N1 C1 1.1458(18) .
N2 C7 1.3611(17) .
N2 C10 1.447(2) .
N2 C11 1.448(2) .
C1 C2 1.4285(18) .
C2 C3 1.387(3) .
C2 C1 1.4285(18) 2_656
C3 C4 1.4594(16) 2_656
C3 C4 1.4594(16) .
C4 C9 1.3992(18) .
C4 C5 1.4008(18) .
C5 C6 1.3671(19) .
C6 C7 1.4105(19) .
C7 C8 1.409(2) .
C8 C9 1.371(2) .
